data_7227570
loop_
_publ_author_name
'August Ridenour, J.'
'Carter, Korey P.'
'Cahill, Christopher L.'

_publ_section_title
;
 RE-p-halobenzoic acid--terpyridine complexes, part III: structural and
 supramolecular trends in a series of p-iodobenzoic acid rare-earth hybrid
 materials
;
_journal_issue 8
_journal_name_full CrystEngComm
_journal_page_first 1190
_journal_paper_doi 10.1039/C6CE02356H
_journal_volume 19
_journal_year 2017
_chemical_formula_sum 'C72 H50 Gd2 I6 N6 O14'
_chemical_formula_weight 2299.08
_space_group_crystal_system triclinic
_space_group_IT_number 2
_space_group_name_Hall '-P 1'
_space_group_name_H-M_alt 'P -1'
_symmetry_cell_setting triclinic
_symmetry_Int_Tables_number 2
_symmetry_space_group_name_Hall '-P 1'
_symmetry_space_group_name_H-M 'P -1'
_atom_sites_solution_hydrogens mixed
_audit_creation_method SHELXL-2014/7
_audit_update_record
;
2016-11-03 deposited with the CCDC.
2017-01-30 downloaded from the CCDC.
;
_cell_angle_alpha 69.063(2)
_cell_angle_beta 88.6150(10)
_cell_angle_gamma 72.7400(10)
_cell_formula_units_Z 1
_cell_length_a 11.2083(4)
_cell_length_b 12.8703(5)
_cell_length_c 14.5009(6)
_cell_measurement_reflns_used 27866
_cell_measurement_temperature 293(2)
_cell_measurement_theta_max 46.964
_cell_measurement_theta_min 4.347
_cell_volume 1857.85(13)
_computing_cell_refinement 'SAINT, Bruker-AXS'
_computing_data_collection 'APEX, Bruker-AXS'
_computing_data_reduction 'SAINT, Bruker-AXS'
_computing_molecular_graphics 'WinGX (Farrugia, 2012)'
_computing_publication_material 'Crystal Maker (Palmer, 2009)'
_computing_structure_refinement 'SHELXL-2014/7 (Sheldrick, 2014)'
_computing_structure_solution 'Superflip (Chapuis, 2007)'
_diffrn_ambient_temperature 293(2)
_diffrn_measured_fraction_theta_full 1.000
_diffrn_measured_fraction_theta_max 0.917
_diffrn_measurement_device_type 'Bruker SMART APEXII'
_diffrn_measurement_method 'omega scans'
_diffrn_radiation_type MoK\a
_diffrn_radiation_wavelength 0.71073
_diffrn_reflns_av_R_equivalents 0.0361
_diffrn_reflns_av_unetI/netI 0.0474
_diffrn_reflns_Laue_measured_fraction_full 1.000
_diffrn_reflns_Laue_measured_fraction_max 0.917
_diffrn_reflns_limit_h_max 15
_diffrn_reflns_limit_h_min -15
_diffrn_reflns_limit_k_max 18
_diffrn_reflns_limit_k_min -18
_diffrn_reflns_limit_l_max 20
_diffrn_reflns_limit_l_min -20
_diffrn_reflns_number 27861
_diffrn_reflns_point_group_measured_fraction_full 1.000
_diffrn_reflns_point_group_measured_fraction_max 0.917
_diffrn_reflns_theta_full 25.500
_diffrn_reflns_theta_max 30.569
_diffrn_reflns_theta_min 1.510
_diffrn_source 'fine-focused sealed tube'
_diffrn_source_type Siemens
_exptl_absorpt_coefficient_mu 4.328
_exptl_absorpt_correction_T_max 0.7461
_exptl_absorpt_correction_T_min 0.6155
_exptl_absorpt_correction_type multi-scan
_exptl_absorpt_process_details 'SADABS, G. Sheldrick (2015)'
_exptl_crystal_colour Colorless
_exptl_crystal_density_diffrn 2.055
_exptl_crystal_description Plate
_exptl_crystal_F_000 1082
_exptl_crystal_recrystallization_method Hydrothermal
_exptl_crystal_size_max 0.311
_exptl_crystal_size_mid 0.267
_exptl_crystal_size_min 0.139
_refine_diff_density_max 1.657
_refine_diff_density_min -1.947
_refine_diff_density_rms 0.113
_refine_ls_extinction_method none
_refine_ls_goodness_of_fit_ref 1.037
_refine_ls_hydrogen_treatment mixed
_refine_ls_matrix_type full
_refine_ls_number_parameters 469
_refine_ls_number_reflns 10456
_refine_ls_number_restraints 0
_refine_ls_restrained_S_all 1.037
_refine_ls_R_factor_all 0.0588
_refine_ls_R_factor_gt 0.0400
_refine_ls_shift/su_max 0.002
_refine_ls_shift/su_mean 0.000
_refine_ls_structure_factor_coef Fsqd
_refine_ls_weighting_details 'w=1/[\s^2^(Fo^2^)+(0.0314P)^2^+1.0735P] where P=(Fo^2^+2Fc^2^)/3'
_refine_ls_weighting_scheme calc
_refine_ls_wR_factor_gt 0.0786
_refine_ls_wR_factor_ref 0.0867
_reflns_Friedel_coverage 0.000
_reflns_number_gt 7929
_reflns_number_total 10456
_reflns_threshold_expression 'I > 2\s(I)'
_cod_data_source_file c6ce02356h2.cif
_cod_data_source_block Complex_7
_cod_depositor_comments 'Adding full bibliography for 7227558--7227578.cif.'
_cod_database_code 7227570
_shelx_space_group_comment
;
The symmetry employed for this shelxl refinement is uniquely defined
by the following loop, which should always be used as a source of
symmetry information in preference to the above space-group names.
They are only intended as comments.
;
_shelx_estimated_absorpt_t_min 0.346
_shelx_estimated_absorpt_t_max 0.584

loop_
_space_group_symop_operation_xyz
'x, y, z'
'-x, -y, -z'

loop_
_atom_site_label
_atom_site_type_symbol
_atom_site_fract_x
_atom_site_fract_y
_atom_site_fract_z
_atom_site_U_iso_or_equiv
_atom_site_adp_type
_atom_site_occupancy
_atom_site_site_symmetry_order
_atom_site_calc_flag
_atom_site_refinement_flags_posn
_atom_site_refinement_flags_adp
_atom_site_refinement_flags_occupancy
_atom_site_disorder_assembly
_atom_site_disorder_group
C1 C 0.9012(4) 0.2193(5) 0.1633(4) 0.0602(13) Uani 1 1 d . . . . .
H1 H 0.8657 0.2992 0.1484 0.072 Uiso 1 1 calc R U . . .
C2 C 1.0013(5) 0.1589(6) 0.2347(5) 0.0849(19) Uani 1 1 d . . . . .
H2 H 1.0336 0.1979 0.2659 0.102 Uiso 1 1 calc R U . . .
C3 C 1.0523(6) 0.0417(6) 0.2589(5) 0.093(2) Uani 1 1 d . . . . .
H3 H 1.1170 -0.0013 0.3093 0.111 Uiso 1 1 calc R U . . .
C4 C 1.0066(5) -0.0127(5) 0.2077(4) 0.0701(16) Uani 1 1 d . . . . .
H4 H 1.0425 -0.0922 0.2212 0.084 Uiso 1 1 calc R U . . .
C5 C 0.9055(4) 0.0535(4) 0.1351(3) 0.0463(11) Uani 1 1 d . . . . .
C6 C 0.8556(4) 0.0027(3) 0.0746(3) 0.0415(10) Uani 1 1 d . . . . .
C7 C 0.9203(4) -0.1068(4) 0.0723(4) 0.0564(13) Uani 1 1 d . . . . .
H7 H 0.9957 -0.1511 0.1113 0.068 Uiso 1 1 calc R U . . .
C8 C 0.8718(5) -0.1489(4) 0.0120(4) 0.0643(15) Uani 1 1 d . . . . .
H8 H 0.9151 -0.2211 0.0087 0.077 Uiso 1 1 calc R U . . .
C9 C 0.7597(5) -0.0840(4) -0.0429(4) 0.0532(12) Uani 1 1 d . . . . .
H9 H 0.7253 -0.1121 -0.0831 0.064 Uiso 1 1 calc R U . . .
C10 C 0.6971(4) 0.0250(3) -0.0382(3) 0.0397(9) Uani 1 1 d . . . . .
C11 C 0.5712(4) 0.0968(3) -0.0915(3) 0.0356(9) Uani 1 1 d . . . . .
C12 C 0.5071(4) 0.0553(4) -0.1427(3) 0.0458(10) Uani 1 1 d . . . . .
H12 H 0.5439 -0.0178 -0.1465 0.055 Uiso 1 1 calc R U . . .
C13 C 0.3893(5) 0.1211(4) -0.1881(3) 0.0515(11) Uani 1 1 d . . . . .
H13 H 0.3449 0.0931 -0.2221 0.062 Uiso 1 1 calc R U . . .
C14 C 0.3383(4) 0.2290(4) -0.1821(3) 0.0495(11) Uani 1 1 d . . . . .
H14 H 0.2589 0.2764 -0.2126 0.059 Uiso 1 1 calc R U . . .
C15 C 0.4071(4) 0.2661(4) -0.1301(3) 0.0487(11) Uani 1 1 d . . . . .
H15 H 0.3715 0.3391 -0.1258 0.058 Uiso 1 1 calc R U . . .
C16 C 0.8116(4) 0.3579(3) -0.1268(3) 0.0382(9) Uani 1 1 d . . . . .
C17 C 0.8998(4) 0.4015(3) -0.1972(3) 0.0374(9) Uani 1 1 d . . . . .
C18 C 0.9762(4) 0.4574(4) -0.1736(3) 0.0456(10) Uani 1 1 d . . . . .
H18 H 0.9690 0.4707 -0.1144 0.055 Uiso 1 1 calc R U . . .
C19 C 1.0629(4) 0.4938(4) -0.2365(4) 0.0518(12) Uani 1 1 d . . . . .
H19 H 1.1149 0.5296 -0.2192 0.062 Uiso 1 1 calc R U . . .
C20 C 1.0711(4) 0.4765(4) -0.3238(4) 0.0515(12) Uani 1 1 d . . . . .
C21 C 0.9968(4) 0.4204(4) -0.3496(3) 0.0548(12) Uani 1 1 d . . . . .
H21 H 1.0047 0.4074 -0.4089 0.066 Uiso 1 1 calc R U . . .
C22 C 0.9107(4) 0.3841(4) -0.2863(3) 0.0469(10) Uani 1 1 d . . . . .
H22 H 0.8595 0.3477 -0.3037 0.056 Uiso 1 1 calc R U . . .
C23 C 0.4850(4) 0.2104(4) 0.1623(3) 0.0401(9) Uani 1 1 d . . . . .
C24 C 0.4095(4) 0.1913(3) 0.2503(3) 0.0380(9) Uani 1 1 d . . . . .
C25 C 0.3075(4) 0.2813(4) 0.2552(4) 0.0509(11) Uani 1 1 d . . . . .
H25 H 0.2843 0.3531 0.2028 0.061 Uiso 1 1 calc R U . . .
C26 C 0.2398(4) 0.2649(5) 0.3379(4) 0.0596(13) Uani 1 1 d . . . . .
H26 H 0.1727 0.3259 0.3418 0.072 Uiso 1 1 calc R U . . .
C27 C 0.2728(5) 0.1583(5) 0.4133(4) 0.0564(12) Uani 1 1 d . . . . .
C28 C 0.3732(5) 0.0669(4) 0.4099(4) 0.0615(14) Uani 1 1 d . . . . .
H28 H 0.3939 -0.0058 0.4612 0.074 Uiso 1 1 calc R U . . .
C29 C 0.4420(4) 0.0856(4) 0.3287(3) 0.0513(11) Uani 1 1 d . . . . .
H29 H 0.5120 0.0256 0.3270 0.062 Uiso 1 1 calc R U . . .
C30 C 0.5588(3) 0.4483(3) 0.1530(3) 0.0315(8) Uani 1 1 d . . . . .
C31 C 0.5634(3) 0.3965(3) 0.2635(3) 0.0325(8) Uani 1 1 d . . . . .
C32 C 0.4846(4) 0.4570(4) 0.3155(3) 0.0421(10) Uani 1 1 d . . . . .
H32 H 0.4259 0.5290 0.2809 0.050 Uiso 1 1 calc R U . . .
C33 C 0.4925(4) 0.4115(4) 0.4178(3) 0.0520(12) Uani 1 1 d . . . . .
H33 H 0.4396 0.4524 0.4522 0.062 Uiso 1 1 calc R U . . .
C34 C 0.5800(5) 0.3043(4) 0.4685(3) 0.0491(11) Uani 1 1 d . . . . .
C35 C 0.6563(5) 0.2418(4) 0.4185(3) 0.0514(12) Uani 1 1 d . . . . .
H35 H 0.7141 0.1693 0.4533 0.062 Uiso 1 1 calc R U . . .
C36 C 0.6466(4) 0.2871(3) 0.3163(3) 0.0443(10) Uani 1 1 d . . . . .
H36 H 0.6964 0.2437 0.2823 0.053 Uiso 1 1 calc R U . . .
N1 N 0.8527(3) 0.1682(3) 0.1145(3) 0.0455(9) Uani 1 1 d . . . . .
N2 N 0.7458(3) 0.0684(3) 0.0189(2) 0.0355(7) Uani 1 1 d . . . . .
N3 N 0.5219(3) 0.2029(3) -0.0855(3) 0.0385(8) Uani 1 1 d . . . . .
O1 O 0.7633(3) 0.2857(2) -0.1378(2) 0.0421(7) Uani 1 1 d . . . . .
O2 O 0.7889(3) 0.3931(3) -0.0555(2) 0.0494(8) Uani 1 1 d . . . . .
O3 O 0.4352(3) 0.2921(3) 0.0810(2) 0.0497(8) Uani 1 1 d . . . . .
O4 O 0.5967(3) 0.1459(2) 0.1706(2) 0.0435(7) Uani 1 1 d . . . . .
O5 O 0.6310(3) 0.3882(2) 0.1101(2) 0.0407(7) Uani 1 1 d . . . . .
O6 O 0.5146(3) 0.4511(2) -0.1097(2) 0.0441(7) Uani 1 1 d . . . . .
OW1 O 0.1875(5) 0.4229(6) -0.0067(4) 0.0877(16) Uani 1 1 d . . . . .
I1 I 1.20498(4) 0.52860(5) -0.41737(3) 0.09389(17) Uani 1 1 d . . . . .
I2 I 0.16923(5) 0.13076(5) 0.53812(4) 0.11152(19) Uani 1 1 d . . . . .
I3A I 0.6155(3) 0.2453(4) 0.6266(2) 0.0686(7) Uani 0.61(3) 1 d . . P A 1
I3B I 0.579(2) 0.2373(5) 0.6188(6) 0.097(2) Uani 0.39(3) 1 d . . P A 2
Gd1 Gd 0.64020(2) 0.28207(2) 0.00921(2) 0.03111(6) Uani 1 1 d . . . . .
HW1A H 0.252(6) 0.382(5) 0.017(5) 0.08(2) Uiso 1 1 d . . . . .
HW1B H 0.172(7) 0.485(7) 0.001(6) 0.13(3) Uiso 1 1 d . . . . .

loop_
_atom_site_aniso_label
_atom_site_aniso_U_11
_atom_site_aniso_U_22
_atom_site_aniso_U_33
_atom_site_aniso_U_23
_atom_site_aniso_U_13
_atom_site_aniso_U_12
C1 0.049(3) 0.064(3) 0.063(3) -0.030(3) -0.007(2) -0.002(2)
C2 0.061(4) 0.100(5) 0.092(5) -0.049(4) -0.022(3) -0.003(3)
C3 0.067(4) 0.103(5) 0.083(5) -0.028(4) -0.035(3) 0.006(4)
C4 0.048(3) 0.062(3) 0.073(4) -0.013(3) -0.017(3) 0.008(2)
C5 0.037(2) 0.042(2) 0.048(3) -0.011(2) 0.0059(19) -0.0042(19)
C6 0.036(2) 0.031(2) 0.040(2) -0.0033(18) 0.0100(18) 0.0020(17)
C7 0.046(3) 0.038(2) 0.070(3) -0.015(2) 0.010(2) 0.002(2)
C8 0.064(3) 0.032(2) 0.084(4) -0.023(3) 0.024(3) 0.004(2)
C9 0.061(3) 0.033(2) 0.064(3) -0.025(2) 0.017(2) -0.006(2)
C10 0.046(2) 0.030(2) 0.043(2) -0.0148(18) 0.0159(19) -0.0102(18)
C11 0.047(2) 0.0296(19) 0.031(2) -0.0097(16) 0.0133(17) -0.0146(17)
C12 0.060(3) 0.043(2) 0.043(2) -0.023(2) 0.013(2) -0.019(2)
C13 0.061(3) 0.057(3) 0.047(3) -0.022(2) 0.006(2) -0.030(3)
C14 0.044(3) 0.057(3) 0.046(3) -0.016(2) -0.002(2) -0.017(2)
C15 0.041(2) 0.042(2) 0.057(3) -0.017(2) 0.001(2) -0.005(2)
C16 0.035(2) 0.028(2) 0.040(2) -0.0074(17) 0.0031(17) -0.0012(16)
C17 0.034(2) 0.033(2) 0.038(2) -0.0104(17) 0.0036(17) -0.0039(17)
C18 0.043(2) 0.045(2) 0.048(3) -0.019(2) 0.005(2) -0.011(2)
C19 0.043(3) 0.052(3) 0.061(3) -0.020(2) 0.001(2) -0.017(2)
C20 0.036(2) 0.061(3) 0.051(3) -0.011(2) 0.004(2) -0.018(2)
C21 0.055(3) 0.071(3) 0.038(3) -0.017(2) 0.007(2) -0.023(3)
C22 0.047(3) 0.056(3) 0.044(3) -0.020(2) 0.009(2) -0.024(2)
C23 0.045(2) 0.036(2) 0.043(2) -0.0182(19) 0.0083(19) -0.0141(19)
C24 0.044(2) 0.037(2) 0.038(2) -0.0181(18) 0.0067(18) -0.0151(18)
C25 0.042(2) 0.044(3) 0.057(3) -0.017(2) 0.007(2) -0.002(2)
C26 0.045(3) 0.063(3) 0.053(3) -0.017(3) 0.012(2) 0.001(2)
C27 0.053(3) 0.071(3) 0.049(3) -0.025(3) 0.017(2) -0.022(3)
C28 0.081(4) 0.048(3) 0.049(3) -0.012(2) 0.024(3) -0.021(3)
C29 0.057(3) 0.043(3) 0.048(3) -0.017(2) 0.015(2) -0.007(2)
C30 0.035(2) 0.0272(18) 0.034(2) -0.0145(16) -0.0020(16) -0.0080(15)
C31 0.035(2) 0.0289(19) 0.035(2) -0.0137(16) 0.0027(16) -0.0096(16)
C32 0.037(2) 0.041(2) 0.045(2) -0.015(2) 0.0064(18) -0.0069(18)
C33 0.056(3) 0.057(3) 0.043(3) -0.022(2) 0.020(2) -0.013(2)
C34 0.068(3) 0.044(3) 0.035(2) -0.011(2) 0.017(2) -0.023(2)
C35 0.074(3) 0.029(2) 0.039(2) -0.0070(19) 0.002(2) -0.005(2)
C36 0.059(3) 0.032(2) 0.037(2) -0.0156(18) 0.005(2) -0.0037(19)
N1 0.0393(19) 0.043(2) 0.046(2) -0.0172(17) -0.0034(16) 0.0005(16)
N2 0.0360(17) 0.0260(16) 0.0369(18) -0.0085(14) 0.0096(14) -0.0030(13)
N3 0.0400(19) 0.0299(17) 0.044(2) -0.0138(15) 0.0038(15) -0.0075(14)
O1 0.0464(17) 0.0364(15) 0.0460(17) -0.0172(13) 0.0142(13) -0.0147(13)
O2 0.0572(19) 0.0525(19) 0.0483(18) -0.0273(16) 0.0183(15) -0.0207(15)
O3 0.0415(17) 0.0566(19) 0.0392(17) -0.0105(15) 0.0065(13) -0.0073(14)
O4 0.0455(17) 0.0313(15) 0.0470(17) -0.0125(13) 0.0104(14) -0.0053(13)
O5 0.0495(17) 0.0351(15) 0.0340(15) -0.0168(12) 0.0035(13) -0.0028(13)
O6 0.0535(18) 0.0282(14) 0.0387(16) -0.0107(12) -0.0066(13) 0.0031(13)
OW1 0.063(3) 0.106(4) 0.097(4) -0.062(3) -0.023(2) 0.003(3)
I1 0.0717(3) 0.1551(5) 0.0654(3) -0.0249(3) 0.0203(2) -0.0701(3)
I2 0.1065(4) 0.1324(4) 0.0732(3) -0.0262(3) 0.0537(3) -0.0225(3)
I3A 0.0963(17) 0.0616(9) 0.0316(4) -0.0059(5) 0.0113(7) -0.0155(7)
I3B 0.178(6) 0.0669(10) 0.0363(13) -0.0120(9) 0.040(2) -0.035(2)
Gd1 0.03243(10) 0.02539(9) 0.03104(10) -0.01144(7) 0.00345(7) -0.00125(7)

loop_
_atom_type_symbol
_atom_type_description
_atom_type_scat_dispersion_real
_atom_type_scat_dispersion_imag
_atom_type_scat_source
C C 0.0033 0.0016 'International Tables Vol C Tables 4.2.6.8 and 6.1.1.4'
H H 0.0000 0.0000 'International Tables Vol C Tables 4.2.6.8 and 6.1.1.4'
N N 0.0061 0.0033 'International Tables Vol C Tables 4.2.6.8 and 6.1.1.4'
O O 0.0106 0.0060 'International Tables Vol C Tables 4.2.6.8 and 6.1.1.4'
I I -0.4742 1.8119 'International Tables Vol C Tables 4.2.6.8 and 6.1.1.4'
Gd Gd -0.1653 3.9035 'International Tables Vol C Tables 4.2.6.8 and 6.1.1.4'

loop_
_geom_angle_atom_site_label_1
_geom_angle_atom_site_label_2
_geom_angle_atom_site_label_3
_geom_angle
_geom_angle_site_symmetry_1
N1 C1 C2 123.0(5) .
N1 C1 H1 118.5 .
C2 C1 H1 118.5 .
C3 C2 C1 119.1(6) .
C3 C2 H2 120.4 .
C1 C2 H2 120.4 .
C2 C3 C4 119.0(5) .
C2 C3 H3 120.5 .
C4 C3 H3 120.5 .
C3 C4 C5 119.2(5) .
C3 C4 H4 120.4 .
C5 C4 H4 120.4 .
N1 C5 C4 121.2(5) .
N1 C5 C6 116.5(4) .
C4 C5 C6 122.2(4) .
N2 C6 C7 121.3(4) .
N2 C6 C5 117.1(4) .
C7 C6 C5 121.6(4) .
C8 C7 C6 119.4(5) .
C8 C7 H7 120.3 .
C6 C7 H7 120.3 .
C9 C8 C7 119.5(4) .
C9 C8 H8 120.3 .
C7 C8 H8 120.3 .
C8 C9 C10 119.4(5) .
C8 C9 H9 120.3 .
C10 C9 H9 120.3 .
N2 C10 C9 121.4(4) .
N2 C10 C11 116.6(3) .
C9 C10 C11 122.0(4) .
N3 C11 C12 121.7(4) .
N3 C11 C10 117.0(4) .
C12 C11 C10 121.3(4) .
C13 C12 C11 120.4(4) .
C13 C12 H12 119.8 .
C11 C12 H12 119.8 .
C12 C13 C14 118.4(4) .
C12 C13 H13 120.8 .
C14 C13 H13 120.8 .
C13 C14 C15 118.7(4) .
C13 C14 H14 120.7 .
C15 C14 H14 120.7 .
N3 C15 C14 123.6(4) .
N3 C15 H15 118.2 .
C14 C15 H15 118.2 .
O1 C16 O2 121.6(4) .
O1 C16 C17 120.1(4) .
O2 C16 C17 118.3(4) .
O1 C16 Gd1 61.7(2) .
O2 C16 Gd1 59.9(2) .
C17 C16 Gd1 177.9(3) .
C22 C17 C18 118.4(4) .
C22 C17 C16 121.0(4) .
C18 C17 C16 120.6(4) .
C19 C18 C17 121.2(4) .
C19 C18 H18 119.4 .
C17 C18 H18 119.4 .
C20 C19 C18 119.2(4) .
C20 C19 H19 120.4 .
C18 C19 H19 120.4 .
C19 C20 C21 121.1(4) .
C19 C20 I1 119.1(3) .
C21 C20 I1 119.7(4) .
C22 C21 C20 119.3(4) .
C22 C21 H21 120.4 .
C20 C21 H21 120.4 .
C21 C22 C17 120.7(4) .
C21 C22 H22 119.6 .
C17 C22 H22 119.6 .
O4 C23 O3 121.2(4) .
O4 C23 C24 119.7(4) .
O3 C23 C24 119.1(4) .
O4 C23 Gd1 61.8(2) .
O3 C23 Gd1 60.7(2) .
C24 C23 Gd1 167.8(3) .
C29 C24 C25 118.8(4) .
C29 C24 C23 120.9(4) .
C25 C24 C23 120.4(4) .
C24 C25 C26 120.5(4) .
C24 C25 H25 119.8 .
C26 C25 H25 119.8 .
C27 C26 C25 119.3(4) .
C27 C26 H26 120.4 .
C25 C26 H26 120.4 .
C26 C27 C28 121.4(4) .
C26 C27 I2 119.8(4) .
C28 C27 I2 118.7(4) .
C29 C28 C27 118.6(5) .
C29 C28 H28 120.7 .
C27 C28 H28 120.7 .
C24 C29 C28 121.4(4) .
C24 C29 H29 119.3 .
C28 C29 H29 119.3 .
O6 C30 O5 124.5(4) 2_665
O6 C30 C31 117.7(3) 2_665
O5 C30 C31 117.7(3) .
C36 C31 C32 118.6(4) .
C36 C31 C30 120.6(3) .
C32 C31 C30 120.8(3) .
C33 C32 C31 120.8(4) .
C33 C32 H32 119.6 .
C31 C32 H32 119.6 .
C32 C33 C34 119.2(4) .
C32 C33 H33 120.4 .
C34 C33 H33 120.4 .
C35 C34 C33 120.9(4) .
C35 C34 I3B 121.8(4) .
C33 C34 I3B 117.1(5) .
C35 C34 I3A 118.8(4) .
C33 C34 I3A 119.7(3) .
C34 C35 C36 119.5(4) .
C34 C35 H35 120.2 .
C36 C35 H35 120.2 .
C35 C36 C31 120.9(4) .
C35 C36 H36 119.6 .
C31 C36 H36 119.6 .
C1 N1 C5 118.3(4) .
C1 N1 Gd1 119.3(3) .
C5 N1 Gd1 121.5(3) .
C6 N2 C10 118.9(3) .
C6 N2 Gd1 120.5(3) .
C10 N2 Gd1 120.4(2) .
C15 N3 C11 117.3(4) .
C15 N3 Gd1 120.5(3) .
C11 N3 Gd1 122.1(3) .
C16 O1 Gd1 92.0(2) .
C16 O2 Gd1 93.8(2) .
C23 O3 Gd1 92.9(2) .
C23 O4 Gd1 91.9(2) .
C30 O5 Gd1 144.6(3) .
C30 O6 Gd1 163.3(3) 2_665
HW1A OW1 HW1B 111(7) .
O6 Gd1 O5 87.77(9) .
O6 Gd1 O2 77.68(11) .
O5 Gd1 O2 75.91(10) .
O6 Gd1 O3 80.22(10) .
O5 Gd1 O3 74.94(10) .
O2 Gd1 O3 143.82(10) .
O6 Gd1 O1 79.64(10) .
O5 Gd1 O1 128.42(10) .
O2 Gd1 O1 52.59(9) .
O3 Gd1 O1 148.12(10) .
O6 Gd1 O4 132.45(10) .
O5 Gd1 O4 78.69(9) .
O2 Gd1 O4 139.34(10) .
O3 Gd1 O4 52.29(9) .
O1 Gd1 O4 142.51(9) .
O6 Gd1 N3 77.77(10) .
O5 Gd1 N3 147.75(10) .
O2 Gd1 N3 127.26(10) .
O3 Gd1 N3 74.28(10) .
O1 Gd1 N3 77.47(10) .
O4 Gd1 N3 89.98(10) .
O6 Gd1 N1 148.82(12) .
O5 Gd1 N1 79.80(10) .
O2 Gd1 N1 71.60(11) .
O3 Gd1 N1 122.85(11) .
O1 Gd1 N1 85.89(11) .
O4 Gd1 N1 73.05(11) .
N3 Gd1 N1 125.83(11) .
O6 Gd1 N2 134.82(10) .
O5 Gd1 N2 137.41(10) .
O2 Gd1 N2 107.90(10) .
O3 Gd1 N2 108.02(10) .
O1 Gd1 N2 70.90(9) .
O4 Gd1 N2 71.91(9) .
N3 Gd1 N2 63.13(10) .
N1 Gd1 N2 62.70(11) .
O6 Gd1 C16 76.73(11) .
O5 Gd1 C16 102.12(11) .
O2 Gd1 C16 26.28(10) .
O3 Gd1 C16 156.87(10) .
O1 Gd1 C16 26.32(10) .
O4 Gd1 C16 150.55(10) .
N3 Gd1 C16 102.34(12) .
N1 Gd1 C16 78.11(11) .
N2 Gd1 C16 89.80(10) .
O6 Gd1 C23 106.23(12) .
O5 Gd1 C23 72.09(11) .
O2 Gd1 C23 147.51(11) .
O3 Gd1 C23 26.38(10) .
O1 Gd1 C23 159.35(10) .
O4 Gd1 C23 26.27(10) .
N3 Gd1 C23 84.38(11) .
N1 Gd1 C23 97.03(12) .
N2 Gd1 C23 92.21(11) .
C16 Gd1 C23 173.17(12) .

loop_
_geom_bond_atom_site_label_1
_geom_bond_atom_site_label_2
_geom_bond_distance
_geom_bond_site_symmetry_2
C1 N1 1.338(6) .
C1 C2 1.377(7) .
C1 H1 0.9300 .
C2 C3 1.359(9) .
C2 H2 0.9300 .
C3 C4 1.381(8) .
C3 H3 0.9300 .
C4 C5 1.400(6) .
C4 H4 0.9300 .
C5 N1 1.340(5) .
C5 C6 1.470(6) .
C6 N2 1.350(5) .
C6 C7 1.392(6) .
C7 C8 1.375(7) .
C7 H7 0.9300 .
C8 C9 1.364(7) .
C8 H8 0.9300 .
C9 C10 1.395(5) .
C9 H9 0.9300 .
C10 N2 1.351(5) .
C10 C11 1.488(6) .
C11 N3 1.346(5) .
C11 C12 1.374(6) .
C12 C13 1.369(6) .
C12 H12 0.9300 .
C13 C14 1.370(6) .
C13 H13 0.9300 .
C14 C15 1.376(6) .
C14 H14 0.9300 .
C15 N3 1.334(5) .
C15 H15 0.9300 .
C16 O1 1.261(5) .
C16 O2 1.262(5) .
C16 C17 1.485(6) .
C16 Gd1 2.843(4) .
C17 C22 1.384(6) .
C17 C18 1.387(6) .
C18 C19 1.385(6) .
C18 H18 0.9300 .
C19 C20 1.358(6) .
C19 H19 0.9300 .
C20 C21 1.385(6) .
C20 I1 2.095(4) .
C21 C22 1.383(6) .
C21 H21 0.9300 .
C22 H22 0.9300 .
C23 O4 1.261(5) .
C23 O3 1.267(5) .
C23 C24 1.500(6) .
C23 Gd1 2.847(4) .
C24 C29 1.377(6) .
C24 C25 1.387(6) .
C25 C26 1.388(6) .
C25 H25 0.9300 .
C26 C27 1.365(7) .
C26 H26 0.9300 .
C27 C28 1.380(7) .
C27 I2 2.105(5) .
C28 C29 1.379(6) .
C28 H28 0.9300 .
C29 H29 0.9300 .
C30 O6 1.249(4) 2_665
C30 O5 1.260(4) .
C30 C31 1.496(5) .
C31 C36 1.387(5) .
C31 C32 1.390(5) .
C32 C33 1.381(6) .
C32 H32 0.9300 .
C33 C34 1.383(6) .
C33 H33 0.9300 .
C34 C35 1.373(6) .
C34 I3B 2.039(7) .
C34 I3A 2.148(5) .
C35 C36 1.378(6) .
C35 H35 0.9300 .
C36 H36 0.9300 .
N1 Gd1 2.580(3) .
N2 Gd1 2.605(3) .
N3 Gd1 2.563(3) .
O1 Gd1 2.505(3) .
O2 Gd1 2.466(3) .
O3 Gd1 2.487(3) .
O4 Gd1 2.511(3) .
O5 Gd1 2.313(3) .
O6 C30 1.249(4) 2_665
O6 Gd1 2.304(3) .
OW1 HW1A 0.76(6) .
OW1 HW1B 0.82(8) .
